data_8101054
loop_
_publ_author_name
'Mudring, Anja-Verena'
'Jansen, Martin'

_publ_section_title
;
Crystal structure of dicesium rubidium auride oxide, Cs~2~RbAuO
;
_journal_issue 3
_journal_name_full 'Zeitschrift f\"ur Kristallographie - New Crystal Structures'
_journal_page_first 325
_journal_page_last 325
_journal_volume 216
_journal_year 2001
_chemical_formula_moiety Cs2RbAuO
_chemical_formula_structural (RbCs2)AuO
_chemical_formula_sum 'Au Cs2 O Rb'
_chemical_formula_weight 564.24
_chemical_name_common 'cesium rubidium auride oxide'
_space_group_IT_number 194
_symmetry_cell_setting hexagonal
_symmetry_space_group_name_Hall '-P 6c 2c'
_symmetry_space_group_name_H-M 'P 63/m m c'
_cell_angle_alpha 90.00
_cell_angle_beta 90.00
_cell_angle_gamma 120.00
_cell_formula_units_Z 2
_cell_length_a 7.714(2)
_cell_length_b 7.714(2)
_cell_length_c 7.049(1)
_cell_measurement_temperature 293(2)
_cell_volume 363.26(14)
_diffrn_ambient_temperature 293(2)
_exptl_crystal_density_diffrn 5.159
_cod_original_formula_sum 'O Rb Cs2 Au'
_cod_database_code 8101054

loop_
_symmetry_equiv_pos_as_xyz
'x, y, z'
'-y, x-y, z'
'-x+y, -x, z'
'-x, -y, z+1/2'
'y, -x+y, z+1/2'
'x-y, x, z+1/2'
'y, x, -z'
'x-y, -y, -z'
'-x, -x+y, -z'
'-y, -x, -z+1/2'
'-x+y, y, -z+1/2'
'x, x-y, -z+1/2'
'-x, -y, -z'
'y, -x+y, -z'
'x-y, x, -z'
'x, y, -z-1/2'
'-y, x-y, -z-1/2'
'-x+y, -x, -z-1/2'
'-y, -x, z'
'-x+y, y, z'
'x, x-y, z'
'y, x, z-1/2'
'x-y, -y, z-1/2'
'-x, -x+y, z-1/2'

loop_
_atom_site_label
_atom_site_type_symbol
_atom_site_fract_x
_atom_site_fract_y
_atom_site_fract_z
_atom_site_U_iso_or_equiv
_atom_site_adp_type
_atom_site_occupancy
_atom_site_symmetry_multiplicity
_atom_site_calc_flag
_atom_site_refinement_flags
_atom_site_disorder_assembly
_atom_site_disorder_group
Au Au 0.3333 0.6667 0.7500 0.0653(10) Uani 1 2 d S . .
Cs Cs 0.15899(10) 0.3180(2) 0.2500 0.0392(8) Uani 0.61(3) 6 d SP . .
Rb Rb 0.15899(10) 0.3180(2) 0.2500 0.0392(8) Uani 0.39(3) 6 d SP . .
O O 0.0000 0.0000 0.0000 0.036(5) Uani 1 2 d S . .

loop_
_atom_site_aniso_label
_atom_site_aniso_U_11
_atom_site_aniso_U_22
_atom_site_aniso_U_33
_atom_site_aniso_U_23
_atom_site_aniso_U_13
_atom_site_aniso_U_12
Au 0.0409(8) 0.0409(8) 0.114(2) 0.000 0.000 0.0204(4)
Cs 0.0358(9) 0.0188(9) 0.0573(13) 0.000 0.000 0.0094(4)
Rb 0.0358(9) 0.0188(9) 0.0573(13) 0.000 0.000 0.0094(4)
O 0.037(8) 0.037(8) 0.035(12) 0.000 0.000 0.018(4)

loop_
_geom_bond_atom_site_label_1
_geom_bond_atom_site_label_2
_geom_bond_distance
_geom_bond_site_symmetry_2
_geom_bond_publ_flag
Au Rb 3.8584(10) 13_566 ?
Au Cs 3.8584(10) 13_566 ?
Au Rb 3.8584(10) 15_666 ?
Au Cs 3.8584(10) 15_666 ?
Au Rb 3.8584(10) 14_556 ?
Au Cs 3.8584(10) 14_556 ?
Au Rb 3.8584(10) 14_566 ?
Au Cs 3.8584(10) 14_566 ?
Au Rb 3.8584(10) 15_556 ?
Au Cs 3.8584(10) 15_556 ?
Au Cs 3.8584(10) 13_666 ?
Au Rb 3.8584(10) 13_666 ?
Cs O 2.7601(11) 1_441 ?
Cs O 2.7601(11) 4_661 ?
Cs Rb 3.679(3) 2 ?
Cs Cs 3.679(3) 2 ?
Cs Rb 3.679(3) 3 ?
Cs Cs 3.679(3) 3 ?
Cs Au 3.8584(10) 13_566 ?
Cs Au 3.8584(10) 13_666 ?
Cs Rb 4.035(3) 2_665 ?
Cs Cs 4.035(3) 2_665 ?
Cs Rb 4.035(3) 3_565 ?
Cs Cs 4.035(3) 3_565 ?
O Rb 2.7601(12) 13_669 ?
O Cs 2.7601(12) 1_669 ?
O Cs 2.7601(12) 13_669 ?
O Rb 2.7601(12) 1_669 ?
O Rb 2.7601(11) 15_669 ?
O Cs 2.7601(11) 3_669 ?
O Cs 2.7601(11) 15_669 ?
O Rb 2.7601(11) 3_669 ?
O Cs 2.7601(12) 14_669 ?
O Rb 2.7601(12) 2_669 ?
O Rb 2.7601(12) 14_669 ?
O Cs 2.7601(12) 2_669 ?
